data_4077775
loop_
_publ_author_name
'Ellis, Dianne D.'
'Franken, Andreas'
'Stone, F. Gordon A.'

_publ_section_title
;
 Synthesis and Reactions of the Triruthenamonocarboncarborane Cluster
 Complex [NHMe3][Ru3(CO)8(\h5-7-CB10H11)]&#x2020;
;
_journal_issue 12
_journal_name_full Organometallics
_journal_page_first 2362
_journal_paper_doi 10.1021/om990133x
_journal_volume 18
_journal_year 1999
_chemical_formula_moiety 'C10 H14 B10 Cl2 O8 Ru3'
_chemical_formula_structural '[Ru~3~(\m-H)(CO)~8~{CB~10~H~11~}].CH~2~Cl~2~'
_chemical_formula_sum 'C10 H14 B10 Cl2 O8 Ru3'
_chemical_formula_weight 744.42
_chemical_name_systematic
; 
 ? 
;
_space_group_IT_number 14
_symmetry_cell_setting monoclinic
_symmetry_space_group_name_Hall '-P 2yn'
_symmetry_space_group_name_H-M 'P 1 21/n 1'
_atom_sites_solution_hydrogens geom
_atom_sites_solution_primary direct
_atom_sites_solution_secondary difmap
_audit_creation_method SHELXL
_cell_angle_alpha 90.00
_cell_angle_beta 102.62(2)
_cell_angle_gamma 90.00
_cell_formula_units_Z 4
_cell_length_a 10.701(3)
_cell_length_b 18.295(4)
_cell_length_c 12.974(3)
_cell_measurement_reflns_used 25
_cell_measurement_temperature 173(2)
_cell_measurement_theta_max 11.76
_cell_measurement_theta_min 3.86
_cell_volume 2478.6(11)
_computing_cell_refinement 'Enraf-Nonius CAD4'
_computing_data_collection 'Enraf-Nonius CAD4'
_computing_data_reduction 'XCAD4 Siemens Software (Harms, 1993)'
_computing_molecular_graphics 'XP in SHELXTL-PC (Bruker, 1995)'
_computing_publication_material 'SHELXL-93 (Sheldrick, 1993)'
_computing_structure_refinement 'SHELXL-93 (Sheldrick, 1993)'
_computing_structure_solution 'SHELXS-86 (Bruker, 1995)'
_diffrn_ambient_temperature 173(2)
_diffrn_measurement_device Enraf-Nonius
_diffrn_measurement_method '\w-(2/3)\q scans'
_diffrn_radiation_monochromator graphite
_diffrn_radiation_source 'fine-focus sealed tube'
_diffrn_radiation_type MoK\a
_diffrn_radiation_wavelength 0.71073
_diffrn_reflns_av_R_equivalents 0.0176
_diffrn_reflns_av_sigmaI/netI 0.0245
_diffrn_reflns_limit_h_max 12
_diffrn_reflns_limit_h_min 0
_diffrn_reflns_limit_k_max 21
_diffrn_reflns_limit_k_min 0
_diffrn_reflns_limit_l_max 14
_diffrn_reflns_limit_l_min -15
_diffrn_reflns_number 4575
_diffrn_reflns_theta_max 24.97
_diffrn_reflns_theta_min 2.23
_diffrn_standards_decay_% none
_diffrn_standards_interval_time 120
_diffrn_standards_number 3
_exptl_absorpt_coefficient_mu 2.054
_exptl_absorpt_correction_T_max 0.8087
_exptl_absorpt_correction_T_min 0.7292
_exptl_absorpt_correction_type 'semi-empirical using \y scans'
_exptl_crystal_colour orange
_exptl_crystal_density_diffrn 1.995
_exptl_crystal_density_meas ?
_exptl_crystal_description blocks
_exptl_crystal_F_000 1416
_exptl_crystal_size_max 0.2
_exptl_crystal_size_mid 0.1
_exptl_crystal_size_min 0.1
_refine_diff_density_max 0.514
_refine_diff_density_min -0.441
_refine_diff_density_rms 0.102
_refine_ls_extinction_coef 0.00134(11)
_refine_ls_extinction_expression Fc^*^=kFc[1+0.001xFc^2^\l^3^/sin(2\q)]^-1/4^
_refine_ls_extinction_method SHELXL
_refine_ls_goodness_of_fit_all 1.107
_refine_ls_goodness_of_fit_obs 1.133
_refine_ls_hydrogen_treatment 'see text'
_refine_ls_matrix_type full
_refine_ls_number_parameters 330
_refine_ls_number_reflns 4326
_refine_ls_number_restraints 0
_refine_ls_restrained_S_all 1.145
_refine_ls_restrained_S_obs 1.133
_refine_ls_R_factor_all 0.0385
_refine_ls_R_factor_obs 0.0305
_refine_ls_shift/esd_max -0.001
_refine_ls_shift/esd_mean 0.000
_refine_ls_structure_factor_coef Fsqd
_refine_ls_weighting_details 'w=1/[\s^2^(Fo^2^)+(0.0289P)^2^+6.3354P] where P=(Fo^2^+2Fc^2^)/3'
_refine_ls_weighting_scheme calc
_refine_ls_wR_factor_all 0.0758
_refine_ls_wR_factor_obs 0.0695
_reflns_number_observed 3770
_reflns_number_total 4332
_reflns_observed_criterion >2sigma(I)
_cod_data_source_file om990133x.cif
_cod_data_source_block 5
_cod_depositor_comments
;
The following automatic conversions were performed:

'_exptl_crystal_density_meas' value 'not measured' was changed to '?'
- the value is perceived as not measured.

Automatic conversion script
Id: cif_fix_values 3008 2015-01-20 13:52:24Z robertas 

The following automatic conversions were performed:

'_refine_ls_weighting_scheme' value 'calc
w=1/[\s^2^(Fo^2^)+(0.0289P)^2^+6.3354P] where P=(Fo^2^+2Fc^2^)/3' was
changed to 'calc'. New tag '_refine_ls_weighting_details' was
created. The value of the new tag was set to
'w=1/[\s^2^(Fo^2^)+(0.0289P)^2^+6.3354P] where P=(Fo^2^+2Fc^2^)/3'.

Automatic conversion script
Id: cif_fix_values 3143 2015-03-26 13:38:13Z robertas 
;
_cod_original_cell_volume 2478.5(10)
_cod_original_sg_symbol_H-M 'P 2(1)/n'
_cod_database_code 4077775

loop_
_symmetry_equiv_pos_as_xyz
'x, y, z'
'-x+1/2, y+1/2, -z+1/2'
'-x, -y, -z'
'x-1/2, -y-1/2, z-1/2'

loop_
_atom_site_aniso_label
_atom_site_aniso_U_11
_atom_site_aniso_U_22
_atom_site_aniso_U_33
_atom_site_aniso_U_23
_atom_site_aniso_U_13
_atom_site_aniso_U_12
Ru1 0.0186(2) 0.0241(2) 0.0203(2) 0.00091(14) 0.00256(14) -0.00140(14)
Ru2 0.0198(2) 0.0282(2) 0.0241(2) -0.0001(2) 0.00715(15) -0.00249(15)
Ru3 0.0259(2) 0.0215(2) 0.0228(2) -0.00107(15) 0.00380(14) -0.0019(2)
C11 0.039(3) 0.028(3) 0.024(2) -0.002(2) 0.002(2) -0.002(2)
O11 0.049(2) 0.038(2) 0.058(3) -0.002(2) -0.010(2) 0.017(2)
C12 0.025(2) 0.041(3) 0.032(3) -0.001(2) 0.003(2) 0.002(2)
O12 0.043(2) 0.091(3) 0.025(2) -0.004(2) 0.003(2) 0.005(2)
C21 0.024(2) 0.034(3) 0.035(3) 0.003(2) 0.012(2) -0.002(2)
O21 0.045(2) 0.054(2) 0.046(2) -0.019(2) 0.019(2) -0.008(2)
C22 0.028(3) 0.046(3) 0.032(3) -0.001(2) 0.006(2) -0.004(2)
O22 0.021(2) 0.076(3) 0.060(3) 0.002(2) 0.006(2) -0.002(2)
C23 0.029(3) 0.035(3) 0.035(3) -0.002(2) 0.013(2) -0.003(2)
O23 0.072(3) 0.041(2) 0.041(2) 0.009(2) 0.027(2) 0.003(2)
C31 0.039(3) 0.027(3) 0.030(3) -0.004(2) 0.007(2) 0.003(2)
O31 0.046(2) 0.052(2) 0.055(2) -0.004(2) 0.016(2) 0.013(2)
C32 0.038(3) 0.025(2) 0.034(3) -0.002(2) 0.005(2) 0.000(2)
O32 0.049(2) 0.042(2) 0.049(2) -0.009(2) -0.015(2) -0.001(2)
C33 0.039(3) 0.030(3) 0.032(3) -0.008(2) 0.004(2) -0.002(2)
O33 0.086(3) 0.038(2) 0.050(3) 0.017(2) 0.023(2) 0.003(2)
C1 0.026(2) 0.033(3) 0.028(3) 0.003(2) 0.006(2) -0.004(2)
B2 0.028(3) 0.027(3) 0.032(3) -0.002(2) 0.010(2) -0.003(2)
B3 0.016(2) 0.026(3) 0.028(3) -0.003(2) 0.006(2) 0.003(2)
B4 0.022(3) 0.025(3) 0.020(2) 0.002(2) 0.003(2) -0.002(2)
B5 0.026(3) 0.032(3) 0.029(3) -0.003(2) 0.008(2) -0.004(2)
B6 0.034(3) 0.029(3) 0.036(3) 0.003(2) 0.005(3) -0.012(2)
B7 0.031(3) 0.023(3) 0.039(3) 0.003(2) 0.009(2) 0.000(2)
B8 0.024(3) 0.029(3) 0.027(3) 0.006(2) 0.005(2) 0.000(2)
B9 0.027(3) 0.033(3) 0.024(3) 0.002(2) 0.010(2) 0.000(2)
B10 0.030(3) 0.033(3) 0.035(3) 0.003(2) 0.012(2) -0.002(2)
B11 0.034(3) 0.034(3) 0.033(3) 0.008(3) 0.010(3) -0.005(2)
C40A 0.069(5) 0.056(4) 0.083(5) -0.003(4) 0.018(4) 0.013(4)
Cl1A 0.054(4) 0.049(3) 0.054(3) 0.011(2) -0.015(2) -0.001(2)
Cl2A 0.113(5) 0.121(8) 0.127(6) -0.018(5) 0.073(4) -0.005(5)
C40 0.069(5) 0.056(4) 0.083(5) -0.003(4) 0.018(4) 0.013(4)
Cl1 0.186(12) 0.077(6) 0.111(8) 0.029(5) -0.038(7) -0.006(6)
Cl2 0.107(8) 0.128(12) 0.208(11) 0.004(9) 0.071(7) -0.030(8)

loop_
_atom_site_label
_atom_site_type_symbol
_atom_site_fract_x
_atom_site_fract_y
_atom_site_fract_z
_atom_site_U_iso_or_equiv
_atom_site_thermal_displace_type
_atom_site_occupancy
_atom_site_calc_flag
_atom_site_refinement_flags
_atom_site_disorder_group
Ru1 Ru 0.33493(3) 0.20082(2) 0.49451(3) 0.02127(11) Uani 1 d . .
Ru2 Ru 0.07711(3) 0.20399(2) 0.49277(3) 0.02365(11) Uani 1 d . .
Ru3 Ru 0.18974(3) 0.10267(2) 0.35685(3) 0.02362(11) Uani 1 d . .
H23 H 0.0536(43) 0.1440(26) 0.3899(36) 0.031(13) Uiso 1 d . .
C11 C 0.4514(5) 0.1204(3) 0.5258(4) 0.0309(11) Uani 1 d . .
O11 O 0.5278(4) 0.0757(2) 0.5433(3) 0.0516(11) Uani 1 d . .
C12 C 0.3465(4) 0.2077(3) 0.6431(4) 0.0330(11) Uani 1 d . .
O12 O 0.3563(4) 0.2146(3) 0.7323(3) 0.0535(11) Uani 1 d . .
C21 C 0.0907(4) 0.2782(3) 0.6021(4) 0.0302(11) Uani 1 d . .
O21 O 0.1002(4) 0.3219(2) 0.6637(3) 0.0468(10) Uani 1 d . .
C22 C -0.1087(5) 0.2068(3) 0.4555(4) 0.0353(12) Uani 1 d . .
O22 O -0.2157(3) 0.2067(2) 0.4334(3) 0.0526(11) Uani 1 d . .
C23 C 0.0836(5) 0.1258(3) 0.5907(4) 0.0319(11) Uani 1 d . .
O23 O 0.0848(4) 0.0800(2) 0.6494(3) 0.0493(10) Uani 1 d . .
C31 C 0.3298(5) 0.0579(3) 0.3089(4) 0.0322(11) Uani 1 d . .
O31 O 0.4117(4) 0.0323(2) 0.2798(3) 0.0500(10) Uani 1 d . .
C32 C 0.0606(5) 0.0581(3) 0.2475(4) 0.0326(11) Uani 1 d . .
O32 O -0.0187(4) 0.0353(2) 0.1844(3) 0.0503(10) Uani 1 d . .
C33 C 0.1921(5) 0.0245(3) 0.4565(4) 0.0343(11) Uani 1 d . .
O33 O 0.1941(4) -0.0230(2) 0.5114(3) 0.0566(11) Uani 1 d . .
C1 C 0.4639(4) 0.2914(3) 0.4614(4) 0.0288(10) Uani 1 d . .
H1 H 0.5543(4) 0.2889(3) 0.5240(4) 0.035 Uiso 1 calc R .
B2 B 0.3286(5) 0.3241(3) 0.4953(4) 0.0286(12) Uani 1 d . .
H2 H 0.3245(5) 0.3432(3) 0.5765(4) 0.034 Uiso 1 calc R .
B3 B 0.1953(5) 0.2809(3) 0.4023(4) 0.0232(11) Uani 1 d . .
H3 H 0.0731(62) 0.2746(36) 0.3945(50) 0.075(21) Uiso 1 d . .
B4 B 0.2627(5) 0.2200(3) 0.3227(4) 0.0227(11) Uani 1 d . .
H4 H 0.1997(44) 0.1671(26) 0.2611(37) 0.032(13) Uiso 1 d . .
B5 B 0.4363(5) 0.2253(3) 0.3643(4) 0.0289(12) Uani 1 d . .
H5 H 0.5034(5) 0.1792(3) 0.3591(4) 0.035 Uiso 1 calc R .
B6 B 0.4132(6) 0.3758(3) 0.4179(5) 0.0334(13) Uani 1 d . .
H6 H 0.4638(6) 0.4275(3) 0.4489(5) 0.040 Uiso 1 calc R .
B7 B 0.2424(5) 0.3704(3) 0.3806(5) 0.0309(12) Uani 1 d . .
H7 H 0.1793(5) 0.4181(3) 0.3878(5) 0.037 Uiso 1 calc R .
B8 B 0.2041(5) 0.3063(3) 0.2729(4) 0.0267(11) Uani 1 d . .
H8 H 0.1165(5) 0.3121(3) 0.2080(4) 0.032 Uiso 1 calc R .
B9 B 0.3517(5) 0.2718(3) 0.2485(4) 0.0276(12) Uani 1 d . .
H9 H 0.3610(5) 0.2542(3) 0.1678(4) 0.033 Uiso 1 calc R .
B10 B 0.4787(5) 0.3160(3) 0.3371(5) 0.0320(13) Uani 1 d . .
H10 H 0.5720(5) 0.3281(3) 0.3148(5) 0.038 Uiso 1 calc R .
B11 B 0.3371(5) 0.3654(3) 0.2825(5) 0.0331(13) Uani 1 d . .
H11 H 0.3359(5) 0.4104(3) 0.2238(5) 0.040 Uiso 1 calc R .
C40A C -0.2282(7) 0.4524(4) 0.4414(6) 0.069(2) Uani 0.54(4) d P 1
H40C H -0.3122(7) 0.4470(4) 0.3918(6) 0.083 Uiso 0.54(4) calc PR 1
H40D H -0.2233(7) 0.5019(4) 0.4729(6) 0.083 Uiso 0.54(4) calc PR 1
Cl1A Cl -0.2095(6) 0.3825(5) 0.5454(6) 0.057(3) Uani 0.54(4) d P 1
Cl2A Cl -0.1055(12) 0.4399(11) 0.3760(10) 0.113(4) Uani 0.54(4) d P 1
C40 C -0.2282(7) 0.4524(4) 0.4414(6) 0.069(2) Uani 0.46(4) d P 2
H40A H -0.2461(20) 0.4986(11) 0.4754(16) 0.083 Uiso 0.46(4) calc PR 2
H40B H -0.3103(20) 0.4361(11) 0.3963(16) 0.083 Uiso 0.46(4) calc PR 2
Cl1 Cl -0.1909(20) 0.3961(11) 0.5288(16) 0.135(6) Uani 0.46(4) d P 2
Cl2 Cl -0.1278(19) 0.4741(16) 0.3579(15) 0.142(5) Uani 0.46(4) d P 2

loop_
_atom_type_symbol
_atom_type_description
_atom_type_scat_dispersion_real
_atom_type_scat_dispersion_imag
_atom_type_scat_source
C C 0.0033 0.0016 'International Tables Vol C Tables 4.2.6.8 and 6.1.1.4'
H H 0.0000 0.0000 'International Tables Vol C Tables 4.2.6.8 and 6.1.1.4'
B B 0.0013 0.0007 'International Tables Vol C Tables 4.2.6.8 and 6.1.1.4'
O O 0.0106 0.0060 'International Tables Vol C Tables 4.2.6.8 and 6.1.1.4'
Cl Cl 0.1484 0.1585 'International Tables Vol C Tables 4.2.6.8 and 6.1.1.4'
Ru Ru -1.2594 0.8363 'International Tables Vol C Tables 4.2.6.8 and 6.1.1.4'

loop_
_geom_angle_atom_site_label_1
_geom_angle_atom_site_label_2
_geom_angle_atom_site_label_3
_geom_angle
_geom_angle_publ_flag
C12 Ru1 C11 86.6(2) yes
C12 Ru1 B4 159.2(2) yes
C11 Ru1 B4 113.7(2) yes
C12 Ru1 B3 112.6(2) yes
C11 Ru1 B3 160.5(2) yes
B4 Ru1 B3 46.9(2) yes
C12 Ru1 B5 144.3(2) yes
C11 Ru1 B5 85.0(2) yes
B4 Ru1 B5 48.1(2) yes
B3 Ru1 B5 81.0(2) yes
C12 Ru1 B2 85.7(2) yes
C11 Ru1 B2 141.9(2) yes
B4 Ru1 B2 80.9(2) yes
B3 Ru1 B2 48.1(2) yes
B5 Ru1 B2 79.9(2) yes
C12 Ru1 C1 103.7(2) yes
C11 Ru1 C1 102.0(2) yes
B4 Ru1 C1 77.6(2) yes
B3 Ru1 C1 77.4(2) yes
B5 Ru1 C1 45.1(2) yes
B2 Ru1 C1 44.5(2) yes
C12 Ru1 Ru2 81.43(14) yes
C11 Ru1 Ru2 128.51(15) yes
B4 Ru1 Ru2 81.97(13) yes
B3 Ru1 Ru2 55.41(13) yes
B5 Ru1 Ru2 129.63(14) yes
B2 Ru1 Ru2 87.01(14) yes
C1 Ru1 Ru2 129.47(12) yes
C12 Ru1 Ru3 126.8(2) yes
C11 Ru1 Ru3 83.42(14) yes
B4 Ru1 Ru3 55.28(13) yes
B3 Ru1 Ru3 82.20(13) yes
B5 Ru1 Ru3 86.51(14) yes
B2 Ru1 Ru3 129.80(14) yes
C1 Ru1 Ru3 129.48(12) yes
Ru2 Ru1 Ru3 65.62(2) yes
H23 Ru2 H3 86.1(26) yes
H23 Ru2 C23 90.9(16) yes
H3 Ru2 C23 176.8(21) yes
H23 Ru2 C22 81.6(15) yes
H3 Ru2 C22 86.5(21) yes
C23 Ru2 C22 94.2(2) yes
H23 Ru2 C21 174.4(15) yes
H3 Ru2 C21 90.1(21) yes
C23 Ru2 C21 93.0(2) yes
C22 Ru2 C21 94.1(2) yes
H23 Ru2 B3 89.9(16) yes
H3 Ru2 B3 32.8(20) yes
C23 Ru2 B3 146.3(2) yes
C22 Ru2 B3 119.3(2) yes
C21 Ru2 B3 89.1(2) yes
H23 Ru2 Ru1 88.2(15) yes
H3 Ru2 Ru1 83.7(21) yes
C23 Ru2 Ru1 95.06(14) yes
C22 Ru2 Ru1 166.38(15) yes
C21 Ru2 Ru1 95.38(14) yes
B3 Ru2 Ru1 51.25(12) yes
H23 Ru2 Ru3 31.5(15) yes
H3 Ru2 Ru3 88.7(21) yes
C23 Ru2 Ru3 88.12(15) yes
C22 Ru2 Ru3 113.1(2) yes
C21 Ru2 Ru3 152.58(14) yes
B3 Ru2 Ru3 75.40(12) yes
Ru1 Ru2 Ru3 57.27(2) yes
H4 Ru3 H23 93.8(21) yes
H4 Ru3 C33 173.5(16) yes
H23 Ru3 C33 92.6(15) yes
H4 Ru3 C31 83.3(16) yes
H23 Ru3 C31 175.2(15) yes
C33 Ru3 C31 90.2(2) yes
H4 Ru3 C32 84.7(16) yes
H23 Ru3 C32 82.2(15) yes
C33 Ru3 C32 94.7(2) yes
C31 Ru3 C32 93.7(2) yes
H4 Ru3 B4 34.0(16) yes
H23 Ru3 B4 88.9(15) yes
C33 Ru3 B4 147.8(2) yes
C31 Ru3 B4 90.8(2) yes
C32 Ru3 B4 117.4(2) yes
H4 Ru3 Ru1 84.7(16) yes
H23 Ru3 Ru1 86.7(15) yes
C33 Ru3 Ru1 97.25(14) yes
C31 Ru3 Ru1 96.78(15) yes
C32 Ru3 Ru1 164.04(14) yes
B4 Ru3 Ru1 50.72(12) yes
H4 Ru3 Ru2 95.6(16) yes
H23 Ru3 Ru2 30.1(15) yes
C33 Ru3 Ru2 90.71(15) yes
C31 Ru3 Ru2 153.76(15) yes
C32 Ru3 Ru2 112.31(15) yes
B4 Ru3 Ru2 74.87(12) yes
Ru1 Ru3 Ru2 57.11(2) yes
O11 C11 Ru1 175.0(5) yes
O12 C12 Ru1 177.0(5) yes
O21 C21 Ru2 178.3(4) yes
O22 C22 Ru2 178.3(5) yes
O23 C23 Ru2 178.3(4) yes
O31 C31 Ru3 179.1(4) yes
O32 C32 Ru3 176.2(4) yes
O33 C33 Ru3 177.2(4) yes
B6 C1 B2 62.6(3) ?
B6 C1 B10 62.3(3) ?
B2 C1 B10 114.1(4) ?
B6 C1 B5 113.9(4) ?
B2 C1 B5 114.4(4) ?
B10 C1 B5 62.2(3) ?
B6 C1 Ru1 124.7(3) ?
B2 C1 Ru1 67.7(2) ?
B10 C1 Ru1 123.9(3) ?
B5 C1 Ru1 67.0(2) ?
C1 B2 B6 58.2(3) ?
C1 B2 B7 105.3(4) ?
B6 B2 B7 60.5(3) ?
C1 B2 B3 105.1(4) ?
B6 B2 B3 106.2(4) ?
B7 B2 B3 58.0(3) ?
C1 B2 Ru1 67.8(2) ?
B6 B2 Ru1 120.8(3) ?
B7 B2 Ru1 118.8(3) ?
B3 B2 Ru1 65.5(2) ?
B7 B3 B8 61.5(3) ?
B7 B3 B4 108.9(4) ?
B8 B3 B4 59.9(3) ?
B7 B3 B2 59.6(3) ?
B8 B3 B2 108.4(4) ?
B4 B3 B2 107.2(3) ?
B7 B3 Ru1 120.9(3) ?
B8 B3 Ru1 120.8(3) ?
B4 B3 Ru1 66.0(2) ?
B2 B3 Ru1 66.3(2) ?
B7 B3 Ru2 146.9(3) ?
B8 B3 Ru2 140.7(3) ?
B4 B3 Ru2 104.2(3) ?
B2 B3 Ru2 110.7(3) ?
Ru1 B3 Ru2 73.3(2) yes
B8 B4 B9 60.9(3) ?
B8 B4 B3 59.7(3) ?
B9 B4 B3 108.4(4) ?
B8 B4 B5 108.6(4) ?
B9 B4 B5 59.8(3) ?
B3 B4 B5 108.2(4) ?
B8 B4 Ru1 121.7(3) ?
B9 B4 Ru1 121.3(3) ?
B3 B4 Ru1 67.2(2) ?
B5 B4 Ru1 66.6(2) ?
B8 B4 Ru3 140.9(3) ?
B9 B4 Ru3 146.0(3) ?
B3 B4 Ru3 105.5(3) ?
B5 B4 Ru3 110.5(3) ?
Ru1 B4 Ru3 74.0(2) yes
C1 B5 B10 58.6(3) ?
C1 B5 B9 104.7(4) ?
B10 B5 B9 59.6(3) ?
C1 B5 B4 104.8(4) ?
B10 B5 B4 106.2(4) ?
B9 B5 B4 58.7(3) ?
C1 B5 Ru1 67.9(2) ?
B10 B5 Ru1 121.5(3) ?
B9 B5 Ru1 119.2(3) ?
B4 B5 Ru1 65.3(2) ?
C1 B6 B10 59.5(3) ?
C1 B6 B2 59.2(3) ?
B10 B6 B2 109.0(4) ?
C1 B6 B11 106.1(4) ?
B10 B6 B11 60.1(3) ?
B2 B6 B11 108.8(4) ?
C1 B6 B7 105.9(4) ?
B10 B6 B7 108.7(4) ?
B2 B6 B7 60.2(3) ?
B11 B6 B7 60.4(3) ?
B3 B7 B2 62.4(3) ?
B3 B7 B6 108.7(4) ?
B2 B7 B6 59.3(3) ?
B3 B7 B11 107.0(4) ?
B2 B7 B11 107.3(4) ?
B6 B7 B11 59.5(3) ?
B3 B7 B8 59.5(3) ?
B2 B7 B8 109.1(4) ?
B6 B7 B8 106.9(4) ?
B11 B7 B8 58.9(3) ?
B3 B8 B4 60.3(3) ?
B3 B8 B11 107.7(4) ?
B4 B8 B11 107.7(4) ?
B3 B8 B9 107.9(4) ?
B4 B8 B9 59.6(3) ?
B11 B8 B9 60.1(3) ?
B3 B8 B7 58.9(3) ?
B4 B8 B7 107.2(4) ?
B11 B8 B7 60.3(3) ?
B9 B8 B7 107.9(4) ?
B4 B9 B10 108.6(4) ?
B4 B9 B11 107.0(4) ?
B10 B9 B11 59.8(3) ?
B4 B9 B5 61.5(3) ?
B10 B9 B5 59.8(3) ?
B11 B9 B5 107.7(4) ?
B4 B9 B8 59.5(3) ?
B10 B9 B8 107.8(4) ?
B11 B9 B8 59.3(3) ?
B5 B9 B8 108.8(4) ?
C1 B10 B6 58.2(3) ?
C1 B10 B9 106.0(4) ?
B6 B10 B9 108.7(4) ?
C1 B10 B11 105.2(4) ?
B6 B10 B11 60.4(3) ?
B9 B10 B11 60.4(3) ?
C1 B10 B5 59.2(3) ?
B6 B10 B5 108.0(4) ?
B9 B10 B5 60.6(3) ?
B11 B10 B5 108.8(4) ?
B8 B11 B10 108.8(4) ?
B8 B11 B6 108.9(4) ?
B10 B11 B6 59.5(3) ?
B8 B11 B9 60.6(3) ?
B10 B11 B9 59.8(3) ?
B6 B11 B9 107.6(4) ?
B8 B11 B7 60.7(3) ?
B10 B11 B7 108.0(4) ?
B6 B11 B7 60.1(3) ?
B9 B11 B7 108.6(4) ?
Cl2A C40A Cl1A 107.2(8) ?
Cl1 C40 Cl2 121.7(9) ?

loop_
_geom_bond_atom_site_label_1
_geom_bond_atom_site_label_2
_geom_bond_distance
_geom_bond_publ_flag
Ru1 C12 1.908(5) yes
Ru1 C11 1.913(5) yes
Ru1 B4 2.222(5) yes
Ru1 B3 2.242(5) yes
Ru1 B5 2.243(5) yes
Ru1 B2 2.256(5) yes
Ru1 C1 2.258(5) yes
Ru1 Ru2 2.7545(8) yes
Ru1 Ru3 2.7596(7) yes
Ru2 H23 1.70(5) yes
Ru2 H3 1.81(6) yes
Ru2 C23 1.905(5) yes
Ru2 C22 1.942(5) yes
Ru2 C21 1.946(5) yes
Ru2 B3 2.367(5) yes
Ru2 Ru3 2.9877(7) yes
Ru3 H4 1.73(5) yes
Ru3 H23 1.77(5) yes
Ru3 C33 1.924(5) yes
Ru3 C31 1.926(5) yes
Ru3 C32 1.931(5) yes
Ru3 B4 2.360(5) yes
C11 O11 1.143(6) yes
C12 O12 1.147(6) yes
C21 O21 1.120(6) yes
C22 O22 1.117(6) yes
C23 O23 1.131(6) yes
C31 O31 1.130(6) yes
C32 O32 1.123(6) yes
C33 O33 1.121(6) yes
C1 B6 1.691(7) ?
C1 B2 1.710(7) ?
C1 B10 1.715(7) ?
C1 B5 1.725(7) ?
B2 B6 1.767(8) ?
B2 B7 1.784(8) ?
B2 B3 1.834(7) ?
B3 B7 1.754(7) ?
B3 B8 1.765(7) ?
B3 B4 1.775(7) ?
B4 B8 1.768(7) ?
B4 B9 1.770(7) ?
B4 B5 1.820(7) ?
B5 B10 1.777(8) ?
B5 B9 1.791(8) ?
B6 B10 1.762(8) ?
B6 B11 1.777(8) ?
B6 B7 1.789(8) ?
B7 B11 1.794(8) ?
B7 B8 1.801(8) ?
B8 B11 1.769(8) ?
B8 B9 1.792(7) ?
B9 B10 1.772(8) ?
B9 B11 1.782(8) ?
B10 B11 1.773(8) ?
C40A Cl2A 1.727(12) ?
C40A Cl1A 1.838(12) ?
C40 Cl1 1.52(2) ?
C40 Cl2 1.73(2) ?
